data_2207241
loop_
_publ_author_name
'Zhen, Xiao-Li'
'Han, Jian-Rong'

_publ_section_title
;
 (<i>E</i>)-1-(3-Ethoxy-4-hydroxybenzylidene)-2-(4-nitrophenyl)hydrazine
;
_journal_coeditor_code HB6287
_journal_issue 11
_journal_name_full 'Acta Crystallographica Section E'
_journal_page_first o3721
_journal_page_last o3722
_journal_paper_doi 10.1107/S1600536805032617
_journal_volume 61
_journal_year 2005
_chemical_formula_iupac 'C15 H15 N3 O4'
_chemical_formula_moiety 'C15 H15 N3 O4'
_chemical_formula_sum 'C15 H15 N3 O4'
_chemical_formula_weight 301.30
_chemical_name_systematic
;
(E)-1-(3-Ethoxy-4-hydroxybenzylidene)-2-(4-nitrophenyl)hydrazine
;
_space_group_IT_number 14
_symmetry_cell_setting monoclinic
_symmetry_space_group_name_Hall '-P 2ybc'
_symmetry_space_group_name_H-M 'P 1 21/c 1'
_atom_sites_solution_hydrogens 'difmap (O-H and N-H) and geom  (C-H)'
_atom_sites_solution_primary direct
_atom_sites_solution_secondary difmap
_audit_creation_method SHELXL-97
_cell_angle_alpha 90.00
_cell_angle_beta 103.868(3)
_cell_angle_gamma 90.00
_cell_formula_units_Z 4
_cell_length_a 10.148(2)
_cell_length_b 9.0980(19)
_cell_length_c 15.967(3)
_cell_measurement_reflns_used 2008
_cell_measurement_temperature 294(2)
_cell_measurement_theta_max 25.89
_cell_measurement_theta_min 2.60
_cell_volume 1431.2(5)
_computing_cell_refinement 'SAINT (Bruker, 1999)'
_computing_data_collection 'SMART (Bruker, 1999)'
_computing_data_reduction SAINT
_computing_molecular_graphics 'SHELXTL  (Bruker, 1999)'
_computing_publication_material SHELXTL
_computing_structure_refinement 'SHELXL97 (Sheldrick, 1997)'
_computing_structure_solution 'SHELXS97 (Sheldrick, 1997)'
_diffrn_ambient_temperature 294(2)
_diffrn_measured_fraction_theta_full 0.995
_diffrn_measured_fraction_theta_max 0.995
_diffrn_measurement_device_type 'Bruker SMART CCD area-detector'
_diffrn_measurement_method '\f and \w'
_diffrn_radiation_monochromator graphite
_diffrn_radiation_source 'fine-focus sealed tube'
_diffrn_radiation_type MoK\a
_diffrn_radiation_wavelength 0.71073
_diffrn_reflns_av_R_equivalents 0.0396
_diffrn_reflns_av_sigmaI/netI 0.0438
_diffrn_reflns_limit_h_max 12
_diffrn_reflns_limit_h_min -12
_diffrn_reflns_limit_k_max 11
_diffrn_reflns_limit_k_min -9
_diffrn_reflns_limit_l_max 17
_diffrn_reflns_limit_l_min -19
_diffrn_reflns_number 7792
_diffrn_reflns_theta_full 26.35
_diffrn_reflns_theta_max 26.35
_diffrn_reflns_theta_min 2.07
_diffrn_standards_decay_% 0
_diffrn_standards_interval_count 0
_diffrn_standards_interval_time 0
_diffrn_standards_number 0
_exptl_absorpt_coefficient_mu 0.104
_exptl_absorpt_correction_T_max 0.975
_exptl_absorpt_correction_T_min 0.960
_exptl_absorpt_correction_type multi-scan
_exptl_absorpt_process_details '(SADABS; Sheldrick, 1996)'
_exptl_crystal_colour yellow
_exptl_crystal_density_diffrn 1.398
_exptl_crystal_density_method 'not measured'
_exptl_crystal_description block
_exptl_crystal_F_000 632
_exptl_crystal_size_max 0.34
_exptl_crystal_size_mid 0.30
_exptl_crystal_size_min 0.24
_refine_diff_density_max 0.176
_refine_diff_density_min -0.168
_refine_ls_extinction_coef 0.0170(18)
_refine_ls_extinction_expression Fc^*^=kFc[1+0.001xFc^2^\l^3^/sin(2\q)]^-1/4^
_refine_ls_extinction_method SHELXL97
_refine_ls_goodness_of_fit_ref 0.998
_refine_ls_hydrogen_treatment mixed
_refine_ls_matrix_type full
_refine_ls_number_parameters 209
_refine_ls_number_reflns 2904
_refine_ls_number_restraints 0
_refine_ls_restrained_S_all 0.998
_refine_ls_R_factor_all 0.0821
_refine_ls_R_factor_gt 0.0402
_refine_ls_shift/su_max 0.001
_refine_ls_shift/su_mean 0.000
_refine_ls_structure_factor_coef Fsqd
_refine_ls_weighting_details 'calc w = 1/[\s^2^(Fo^2^)+(0.0459P)^2^+0.2257P] where P = (Fo^2^+2Fc^2^)/3'
_refine_ls_weighting_scheme calc
_refine_ls_wR_factor_gt 0.0910
_refine_ls_wR_factor_ref 0.1104
_reflns_number_gt 1758
_reflns_number_total 2904
_reflns_threshold_expression I>2\s(I)
_cod_data_source_file hb6287.cif
_cod_data_source_block I
_cod_depositor_comments
;
The following automatic conversions were performed:
'_symmetry_cell_setting' value 'Monoclinic' changed to 'monoclinic'
according to '/home/saulius/struct/CIF-dictionaries/cif_core.dic'
dictionary named 'cif_core.dic' version 2.4.1 from 2010-06-29.

Automatic conversion script
Id: cif_fix_enum 1527 2010-12-29 10:47:43Z saulius 

The following automatic conversions were performed:

'_symmetry_cell_setting' value 'Monoclinic' changed to 'monoclinic'
according to /home/saulius/struct/CIF-dictionaries/cif_core.dic
dictionary named 'cif_core.dic' version 2.4.1 from 2010-06-29.

Automatic conversion script
Id: cif_fix_values 1715 2011-07-08 13:25:40Z adriana 
;
_cod_original_sg_symbol_H-M 'P 21/c'
_cod_database_code 2207241
_cod_database_fobs_code 2207241

loop_
_symmetry_equiv_pos_as_xyz
'x, y, z'
'-x, y+1/2, -z+1/2'
'-x, -y, -z'
'x, -y-1/2, z-1/2'

loop_
_atom_site_label
_atom_site_fract_x
_atom_site_fract_y
_atom_site_fract_z
_atom_site_U_iso_or_equiv
_atom_site_adp_type
_atom_site_calc_flag
_atom_site_refinement_flags
_atom_site_occupancy
_atom_site_type_symbol
O1 0.53401(11) 0.13835(14) 1.09950(8) 0.0518(4) Uani d . 1 O
O2 0.73380(15) -0.04459(16) 1.17677(9) 0.0595(4) Uani d . 1 O
H2 0.658(3) -0.033(3) 1.1874(15) 0.091(9) Uiso d . 1 H
O3 1.44556(16) 0.65773(18) 0.70004(10) 0.0756(5) Uani d . 1 O
O4 1.54473(15) 0.49590(17) 0.79152(11) 0.0728(5) Uani d . 1 O
N1 0.94799(14) 0.37228(16) 0.91562(9) 0.0432(4) Uani d . 1 N
N2 0.96068(17) 0.48029(19) 0.85831(10) 0.0482(4) Uani d . 1 N
H2A 0.898(2) 0.537(2) 0.8385(13) 0.066(7) Uiso d . 1 H
N3 1.44349(18) 0.56781(19) 0.75697(11) 0.0527(4) Uani d . 1 N
C1 0.83267(18) 0.3609(2) 0.93394(11) 0.0436(5) Uani d . 1 C
H1 0.7632 0.4246 0.9079 0.052 Uiso calc R 1 H
C2 0.80658(17) 0.25120(19) 0.99452(11) 0.0392(4) Uani d . 1 C
C3 0.90503(17) 0.1512(2) 1.03484(11) 0.0455(5) Uani d . 1 C
H3 0.9894 0.1511 1.0216 0.055 Uiso calc R 1 H
C4 0.87906(17) 0.0522(2) 1.09430(12) 0.0475(5) Uani d . 1 C
H4 0.9457 -0.0146 1.1203 0.057 Uiso calc R 1 H
C5 0.75509(17) 0.0516(2) 1.11539(11) 0.0417(4) Uani d . 1 C
C6 0.65312(17) 0.1485(2) 1.07363(11) 0.0393(4) Uani d . 1 C
C7 0.67949(16) 0.2467(2) 1.01388(11) 0.0419(4) Uani d . 1 C
H7 0.6117 0.3109 0.9861 0.050 Uiso calc R 1 H
C8 0.42008(16) 0.2213(2) 1.05285(12) 0.0472(5) Uani d . 1 C
H8A 0.3974 0.1928 0.9926 0.057 Uiso calc R 1 H
H8B 0.4411 0.3255 1.0565 0.057 Uiso calc R 1 H
C9 0.30317(18) 0.1899(2) 1.09259(13) 0.0600(6) Uani d . 1 C
H9A 0.2818 0.0870 1.0873 0.090 Uiso calc R 1 H
H9B 0.2255 0.2459 1.0634 0.090 Uiso calc R 1 H
H9C 0.3274 0.2167 1.1525 0.090 Uiso calc R 1 H
C10 1.08024(17) 0.49957(19) 0.83417(10) 0.0378(4) Uani d . 1 C
C11 1.18909(18) 0.4025(2) 0.86025(11) 0.0452(5) Uani d . 1 C
H11 1.1810 0.3222 0.8947 0.054 Uiso calc R 1 H
C12 1.30770(18) 0.4252(2) 0.83541(11) 0.0469(5) Uani d . 1 C
H12 1.3802 0.3608 0.8531 0.056 Uiso calc R 1 H
C13 1.31866(18) 0.5447(2) 0.78386(11) 0.0409(4) Uani d . 1 C
C14 1.21158(19) 0.6407(2) 0.75676(11) 0.0449(5) Uani d . 1 C
H14 1.2200 0.7199 0.7216 0.054 Uiso calc R 1 H
C15 1.09325(18) 0.6192(2) 0.78166(11) 0.0436(5) Uani d . 1 C
H15 1.0213 0.6842 0.7637 0.052 Uiso calc R 1 H

loop_
_atom_site_aniso_label
_atom_site_aniso_U_11
_atom_site_aniso_U_22
_atom_site_aniso_U_33
_atom_site_aniso_U_12
_atom_site_aniso_U_13
_atom_site_aniso_U_23
O1 0.0323(7) 0.0686(9) 0.0568(8) 0.0069(6) 0.0153(6) 0.0148(7)
O2 0.0484(9) 0.0644(10) 0.0719(10) 0.0104(7) 0.0267(8) 0.0204(7)
O3 0.0825(11) 0.0840(12) 0.0707(10) -0.0195(9) 0.0388(9) 0.0117(9)
O4 0.0515(9) 0.0759(11) 0.0981(12) 0.0046(8) 0.0321(9) 0.0028(9)
N1 0.0408(9) 0.0491(10) 0.0411(9) -0.0051(7) 0.0123(7) 0.0002(7)
N2 0.0425(10) 0.0517(11) 0.0519(10) 0.0053(8) 0.0140(8) 0.0110(8)
N3 0.0578(11) 0.0536(11) 0.0531(10) -0.0126(9) 0.0260(9) -0.0102(9)
C1 0.0380(10) 0.0505(12) 0.0419(10) -0.0004(9) 0.0087(8) -0.0053(9)
C2 0.0362(10) 0.0442(11) 0.0378(10) -0.0031(8) 0.0098(8) -0.0067(8)
C3 0.0340(10) 0.0549(12) 0.0508(11) 0.0006(9) 0.0167(9) -0.0047(9)
C4 0.0367(10) 0.0531(12) 0.0532(12) 0.0117(9) 0.0119(9) 0.0029(10)
C5 0.0405(10) 0.0416(11) 0.0440(10) 0.0001(9) 0.0119(8) -0.0009(9)
C6 0.0318(9) 0.0469(11) 0.0400(10) -0.0003(8) 0.0104(8) -0.0044(8)
C7 0.0336(10) 0.0502(11) 0.0413(10) 0.0037(8) 0.0079(8) -0.0006(9)
C8 0.0334(10) 0.0575(12) 0.0503(11) 0.0040(9) 0.0093(9) 0.0045(9)
C9 0.0359(11) 0.0759(15) 0.0693(14) 0.0005(10) 0.0150(10) 0.0069(11)
C10 0.0386(10) 0.0414(10) 0.0328(9) -0.0020(8) 0.0073(8) -0.0012(8)
C11 0.0470(11) 0.0412(11) 0.0494(11) 0.0029(9) 0.0155(9) 0.0102(9)
C12 0.0446(11) 0.0443(11) 0.0537(12) 0.0064(9) 0.0157(9) 0.0056(9)
C13 0.0434(10) 0.0429(11) 0.0395(10) -0.0045(9) 0.0158(8) -0.0042(8)
C14 0.0580(12) 0.0403(11) 0.0366(10) -0.0046(9) 0.0116(9) 0.0054(8)
C15 0.0462(11) 0.0420(11) 0.0401(10) 0.0037(9) 0.0051(9) 0.0043(8)

loop_
_atom_type_symbol
_atom_type_description
_atom_type_scat_dispersion_real
_atom_type_scat_dispersion_imag
_atom_type_scat_source
C C 0.0033 0.0016 'International Tables Vol C Tables 4.2.6.8 and 6.1.1.4'
H H 0.0000 0.0000 'International Tables Vol C Tables 4.2.6.8 and 6.1.1.4'
N N 0.0061 0.0033 'International Tables Vol C Tables 4.2.6.8 and 6.1.1.4'
O O 0.0106 0.0060 'International Tables Vol C Tables 4.2.6.8 and 6.1.1.4'

loop_
_geom_angle_atom_site_label_1
_geom_angle_atom_site_label_2
_geom_angle_atom_site_label_3
_geom_angle
C6 O1 C8 117.91(13)
C5 O2 H2 112.1(17)
C1 N1 N2 116.70(16)
C10 N2 N1 120.76(16)
C10 N2 H2A 118.1(15)
N1 N2 H2A 121.1(15)
O3 N3 O4 121.71(17)
O3 N3 C13 119.23(18)
O4 N3 C13 119.06(17)
N1 C1 C2 122.00(17)
N1 C1 H1 119.0
C2 C1 H1 119.0
C3 C2 C7 118.54(17)
C3 C2 C1 122.06(16)
C7 C2 C1 119.40(16)
C4 C3 C2 120.76(16)
C4 C3 H3 119.6
C2 C3 H3 119.6
C5 C4 C3 120.47(17)
C5 C4 H4 119.8
C3 C4 H4 119.8
O2 C5 C4 119.16(17)
O2 C5 C6 121.19(16)
C4 C5 C6 119.65(17)
O1 C6 C7 125.69(16)
O1 C6 C5 114.71(16)
C7 C6 C5 119.56(16)
C6 C7 C2 120.96(16)
C6 C7 H7 119.5
C2 C7 H7 119.5
O1 C8 C9 107.54(15)
O1 C8 H8A 110.2
C9 C8 H8A 110.2
O1 C8 H8B 110.2
C9 C8 H8B 110.2
H8A C8 H8B 108.5
C8 C9 H9A 109.5
C8 C9 H9B 109.5
H9A C9 H9B 109.5
C8 C9 H9C 109.5
H9A C9 H9C 109.5
H9B C9 H9C 109.5
N2 C10 C11 121.71(16)
N2 C10 C15 119.04(16)
C11 C10 C15 119.26(16)
C12 C11 C10 120.34(17)
C12 C11 H11 119.8
C10 C11 H11 119.8
C11 C12 C13 119.46(17)
C11 C12 H12 120.3
C13 C12 H12 120.3
C14 C13 C12 120.93(17)
C14 C13 N3 119.63(17)
C12 C13 N3 119.44(17)
C15 C14 C13 119.93(17)
C15 C14 H14 120.0
C13 C14 H14 120.0
C14 C15 C10 120.08(17)
C14 C15 H15 120.0
C10 C15 H15 120.0

loop_
_geom_bond_atom_site_label_1
_geom_bond_atom_site_label_2
_geom_bond_distance
O1 C6 1.371(2)
O1 C8 1.431(2)
O2 C5 1.369(2)
O2 H2 0.83(3)
O3 N3 1.227(2)
O4 N3 1.231(2)
N1 C1 1.277(2)
N1 N2 1.370(2)
N2 C10 1.370(2)
N2 H2A 0.82(2)
N3 C13 1.447(2)
C1 C2 1.458(2)
C1 H1 0.9300
C2 C3 1.390(2)
C2 C7 1.397(2)
C3 C4 1.379(2)
C3 H3 0.9300
C4 C5 1.378(2)
C4 H4 0.9300
C5 C6 1.401(2)
C6 C7 1.379(2)
C7 H7 0.9300
C8 C9 1.501(2)
C8 H8A 0.9700
C8 H8B 0.9700
C9 H9A 0.9600
C9 H9B 0.9600
C9 H9C 0.9600
C10 C11 1.397(2)
C10 C15 1.399(2)
C11 C12 1.370(2)
C11 H11 0.9300
C12 C13 1.384(2)
C12 H12 0.9300
C13 C14 1.380(2)
C14 C15 1.366(2)
C14 H14 0.9300
C15 H15 0.9300

loop_
_geom_hbond_atom_site_label_D
_geom_hbond_atom_site_label_H
_geom_hbond_atom_site_label_A
_geom_hbond_site_symmetry_A
_geom_hbond_distance_DH
_geom_hbond_distance_HA
_geom_hbond_distance_DA
_geom_hbond_angle_DHA
_geom_hbond_publ_flag
O2 H2 O1 . 0.83(3) 2.27(2) 2.6840(19) 111(2) yes
O2 H2 O4 4_466 0.83(3) 2.26(3) 2.987(2) 146(2) yes
O2 H2 O3 4_466 0.83(3) 2.49(3) 3.205(2) 145(2) yes

loop_
_geom_torsion_atom_site_label_1
_geom_torsion_atom_site_label_2
_geom_torsion_atom_site_label_3
_geom_torsion_atom_site_label_4
_geom_torsion
C1 N1 N2 C10 -179.31(16)
N2 N1 C1 C2 -179.51(15)
N1 C1 C2 C3 -1.0(3)
N1 C1 C2 C7 178.21(17)
C7 C2 C3 C4 -1.6(3)
C1 C2 C3 C4 177.57(16)
C2 C3 C4 C5 -0.6(3)
C3 C4 C5 O2 -177.81(16)
C3 C4 C5 C6 2.5(3)
C8 O1 C6 C7 9.3(3)
C8 O1 C6 C5 -172.81(15)
O2 C5 C6 O1 0.2(2)
C4 C5 C6 O1 179.89(16)
O2 C5 C6 C7 178.20(16)
C4 C5 C6 C7 -2.1(3)
O1 C6 C7 C2 177.63(16)
C5 C6 C7 C2 -0.2(3)
C3 C2 C7 C6 2.0(3)
C1 C2 C7 C6 -177.22(16)
C6 O1 C8 C9 179.21(16)
N1 N2 C10 C11 6.1(3)
N1 N2 C10 C15 -174.27(15)
N2 C10 C11 C12 -179.65(17)
C15 C10 C11 C12 0.7(3)
C10 C11 C12 C13 -0.3(3)
C11 C12 C13 C14 -0.4(3)
C11 C12 C13 N3 -179.42(16)
O3 N3 C13 C14 -11.4(3)
O4 N3 C13 C14 169.09(16)
O3 N3 C13 C12 167.68(17)
O4 N3 C13 C12 -11.9(3)
C12 C13 C14 C15 0.7(3)
N3 C13 C14 C15 179.77(16)
C13 C14 C15 C10 -0.4(3)
N2 C10 C15 C14 180.00(16)
C11 C10 C15 C14 -0.3(3)

loop_
_cod_related_entry_id
_cod_related_entry_database
_cod_related_entry_code
1 ChemSpider 29341022
